data_4329700
loop_
_publ_author_name
'Catherine A. Uvarov'
'Francisco Ortega-Alvarez'
'Susan M. Kauzlarich'

_publ_section_title
;
 Enhanced High-Temperature Thermoelectric Performance of Yb14-xCaxMnSb11
;
_journal_name_full 'Inorganic Chemistry'
_journal_page_first 7617
_journal_page_last 7624
_journal_paper_doi 10.1021/ic300567c
_journal_volume 51
_journal_year 2012
_chemical_formula_sum 'Ca4.5 Mn Sb11 Yb9.5'
_chemical_formula_weight 3218.60
_chemical_name_systematic
; 

 ? 

;
_space_group_IT_number 142
_symmetry_cell_setting tetragonal
_symmetry_space_group_name_Hall '-I 4bd 2c'
_symmetry_space_group_name_H-M 'I 41/a c d :2'
_atom_sites_solution_hydrogens none
_atom_sites_solution_primary direct
_atom_sites_solution_secondary difmap
_audit_creation_method SHELXL-97
_cell_angle_alpha 90.00
_cell_angle_beta 90.00
_cell_angle_gamma 90.00
_cell_formula_units_Z 8
_cell_length_a 16.5853(13)
_cell_length_b 16.5853(13)
_cell_length_c 22.0353(18)
_cell_measurement_reflns_used 4211
_cell_measurement_temperature 90(2)
_cell_measurement_theta_max 29.98
_cell_measurement_theta_min 2.54
_cell_volume 6061.3(8)
_computing_cell_refinement 'Bruker Saint'
_computing_data_collection 'Bruker Smart'
_computing_data_reduction 'Bruker Saint'
_computing_molecular_graphics 'Crystal Maker 7.1'
_computing_publication_material 'Bruker SHELXTL'
_computing_structure_refinement 'SHELXL-97 (Sheldrick, 1997)'
_computing_structure_solution 'SHELXS-97 (Sheldrick, 1990)'
_diffrn_ambient_temperature 90(2)
_diffrn_detector_area_resol_mean 8.3
_diffrn_measured_fraction_theta_full 1.000
_diffrn_measured_fraction_theta_max 1.000
_diffrn_measurement_device_type Smart
_diffrn_measurement_method \w
_diffrn_radiation_monochromator graphite
_diffrn_radiation_source 'fine-focus sealed tube'
_diffrn_radiation_type MoK\a
_diffrn_radiation_wavelength 0.71073
_diffrn_reflns_av_R_equivalents 0.0990
_diffrn_reflns_av_sigmaI/netI 0.0362
_diffrn_reflns_limit_h_max 22
_diffrn_reflns_limit_h_min -23
_diffrn_reflns_limit_k_max 23
_diffrn_reflns_limit_k_min -23
_diffrn_reflns_limit_l_max 30
_diffrn_reflns_limit_l_min -30
_diffrn_reflns_number 36332
_diffrn_reflns_theta_full 29.99
_diffrn_reflns_theta_max 29.99
_diffrn_reflns_theta_min 2.46
_exptl_absorpt_coefficient_mu 39.744
_exptl_absorpt_correction_T_max 0.1476
_exptl_absorpt_correction_T_min 0.0700
_exptl_absorpt_correction_type multi-scan
_exptl_absorpt_process_details 'SADABS 2.1 (Sheldrick, 2003)'
_exptl_crystal_colour 'Metallic Grey'
_exptl_crystal_density_diffrn 7.054
_exptl_crystal_description Block
_exptl_crystal_F_000 10728
_exptl_crystal_size_max 0.14
_exptl_crystal_size_mid 0.08
_exptl_crystal_size_min 0.08
_refine_diff_density_max 3.696
_refine_diff_density_min -3.544
_refine_diff_density_rms 0.647
_refine_ls_extinction_coef 0.000028(2)
_refine_ls_extinction_expression Fc^*^=kFc[1+0.001xFc^2^\l^3^/sin(2\q)]^-1/4^
_refine_ls_extinction_method SHELXL
_refine_ls_goodness_of_fit_ref 1.187
_refine_ls_hydrogen_treatment none
_refine_ls_matrix_type full
_refine_ls_number_parameters 49
_refine_ls_number_reflns 2214
_refine_ls_number_restraints 0
_refine_ls_restrained_S_all 1.187
_refine_ls_R_factor_all 0.0685
_refine_ls_R_factor_gt 0.0344
_refine_ls_shift/su_max 0.001
_refine_ls_shift/su_mean 0.000
_refine_ls_structure_factor_coef Fsqd
_refine_ls_weighting_details 'calc w=1/[\s^2^(Fo^2^)+(0.0204P)^2^+440.5215P] where P=(Fo^2^+2Fc^2^)/3'
_refine_ls_weighting_scheme calc
_refine_ls_wR_factor_gt 0.0684
_refine_ls_wR_factor_ref 0.0798
_reflns_number_gt 1673
_reflns_number_total 2214
_reflns_threshold_expression >2sigma(I)
_cod_data_source_file ic300567c_si_001_2.cif
_cod_data_source_block c172
_cod_original_sg_symbol_Hall -I4bd2c
_cod_original_sg_symbol_H-M 'I 41/a c d'
_cod_original_formula_sum 'Ca4.50 Mn Sb11 Yb9.50'
_cod_database_code 4329700

loop_
_symmetry_equiv_pos_as_xyz
'x, y, z'
'-x+1/2, -y, z+1/2'
'-y+1/4, x+3/4, z+1/4'
'y+1/4, -x+1/4, z+3/4'
'-x+1/2, y, -z'
'x, -y, -z+1/2'
'y+1/4, x+3/4, -z+3/4'
'-y+1/4, -x+1/4, -z+1/4'
'x+1/2, y+1/2, z+1/2'
'-x+1, -y+1/2, z+1'
'-y+3/4, x+5/4, z+3/4'
'y+3/4, -x+3/4, z+5/4'
'-x+1, y+1/2, -z+1/2'
'x+1/2, -y+1/2, -z+1'
'y+3/4, x+5/4, -z+5/4'
'-y+3/4, -x+3/4, -z+3/4'
'-x, -y, -z'
'x-1/2, y, -z-1/2'
'y-1/4, -x-3/4, -z-1/4'
'-y-1/4, x-1/4, -z-3/4'
'x-1/2, -y, z'
'-x, y, z-1/2'
'-y-1/4, -x-3/4, z-3/4'
'y-1/4, x-1/4, z-1/4'
'-x+1/2, -y+1/2, -z+1/2'
'x, y+1/2, -z'
'y+1/4, -x-1/4, -z+1/4'
'-y+1/4, x+1/4, -z-1/4'
'x, -y+1/2, z+1/2'
'-x+1/2, y+1/2, z'
'-y+1/4, -x-1/4, z-1/4'
'y+1/4, x+1/4, z+1/4'

loop_
_atom_site_label
_atom_site_type_symbol
_atom_site_fract_x
_atom_site_fract_y
_atom_site_fract_z
_atom_site_U_iso_or_equiv
_atom_site_adp_type
_atom_site_occupancy
_atom_site_symmetry_multiplicity
_atom_site_calc_flag
_atom_site_refinement_flags
Yb1 Yb -0.04219(4) -0.07345(4) 0.82823(3) 0.00869(19) Uiso 0.739(4) 1 d P
Ca1 Ca -0.04219(4) -0.07345(4) 0.82823(3) 0.00869(19) Uiso 0.261(4) 1 d P
Yb2 Yb -0.02247(4) 0.12418(4) 0.00334(3) 0.0094(2) Uiso 0.648(4) 1 d P
Ca2 Ca -0.02247(4) 0.12418(4) 0.00334(3) 0.0094(2) Uiso 0.352(4) 1 d P
Yb3 Yb 0.35457(5) 0.0000 0.2500 0.0078(3) Uiso 0.677(5) 2 d SP
Ca3 Ca 0.35457(5) 0.0000 0.2500 0.0078(3) Uiso 0.323(5) 2 d SP
Yb4 Yb 0.17945(4) 0.40813(4) 0.84264(3) 0.0097(2) Uiso 0.650(4) 1 d P
Ca4 Ca 0.17945(4) 0.40813(4) 0.84264(3) 0.0097(2) Uiso 0.350(4) 1 d P
Sb1 Sb 0.13551(4) 0.38551(4) 0.1250 0.0080(2) Uani 1 2 d S
Sb2 Sb 0.00457(4) 0.10888(4) 0.80917(3) 0.00951(18) Uani 1 1 d .
Sb3 Sb 0.86986(5) 0.97312(5) 0.95224(3) 0.00963(18) Uani 1 1 d .
Sb4 Sb 0.0000 0.2500 0.1250 0.0087(3) Uani 1 4 d S
Mn1 Mn 0.0000 0.2500 0.8750 0.0088(6) Uani 1 4 d S

loop_
_atom_site_aniso_label
_atom_site_aniso_U_11
_atom_site_aniso_U_22
_atom_site_aniso_U_33
_atom_site_aniso_U_23
_atom_site_aniso_U_13
_atom_site_aniso_U_12
Sb1 0.0077(3) 0.0077(3) 0.0088(5) 0.0000(3) 0.0000(3) -0.0009(3)
Sb2 0.0077(3) 0.0088(4) 0.0120(3) -0.0018(3) 0.0019(3) -0.0003(2)
Sb3 0.0123(4) 0.0087(3) 0.0079(3) 0.0002(3) 0.0005(3) 0.0022(3)
Sb4 0.0085(4) 0.0085(4) 0.0091(7) 0.000 0.000 0.0016(5)
Mn1 0.0088(9) 0.0088(9) 0.0087(15) 0.000 0.000 0.000

loop_
_atom_type_symbol
_atom_type_description
_atom_type_scat_dispersion_real
_atom_type_scat_dispersion_imag
_atom_type_scat_source
Ca Ca 0.2262 0.3064 'International Tables Vol C Tables 4.2.6.8 and 6.1.1.4'
Mn Mn 0.3368 0.7283 'International Tables Vol C Tables 4.2.6.8 and 6.1.1.4'
Sb Sb -0.5866 1.5461 'International Tables Vol C Tables 4.2.6.8 and 6.1.1.4'
Yb Yb -0.3850 5.5486 'International Tables Vol C Tables 4.2.6.8 and 6.1.1.4'

loop_
_geom_angle_atom_site_label_1
_geom_angle_atom_site_label_2
_geom_angle_atom_site_label_3
_geom_angle
_geom_angle_site_symmetry_1
_geom_angle_site_symmetry_3
Sb2 Yb1 Sb3 115.97(3) . 16_556
Sb2 Yb1 Sb2 89.45(2) . 6_556
Sb3 Yb1 Sb2 89.10(2) 16_556 6_556
Sb2 Yb1 Sb4 150.74(3) . 17_556
Sb3 Yb1 Sb4 93.06(2) 16_556 17_556
Sb2 Yb1 Sb4 94.86(2) 6_556 17_556
Sb2 Yb1 Sb3 89.68(2) . 1_445
Sb3 Yb1 Sb3 78.90(3) 16_556 1_445
Sb2 Yb1 Sb3 166.18(3) 6_556 1_445
Sb4 Yb1 Sb3 92.63(2) 17_556 1_445
Sb2 Yb1 Sb1 91.17(3) . 26_546
Sb3 Yb1 Sb1 152.83(3) 16_556 26_546
Sb2 Yb1 Sb1 92.45(2) 6_556 26_546
Sb4 Yb1 Sb1 59.785(19) 17_556 26_546
Sb3 Yb1 Sb1 101.36(2) 1_445 26_546
Sb2 Yb1 Ca4 55.44(2) . 10_454
Sb3 Yb1 Ca4 66.58(2) 16_556 10_454
Sb2 Yb1 Ca4 112.41(2) 6_556 10_454
Sb4 Yb1 Ca4 144.72(2) 17_556 10_454
Sb3 Yb1 Ca4 56.49(2) 1_445 10_454
Sb1 Yb1 Ca4 136.17(2) 26_546 10_454
Sb2 Yb1 Yb4 55.44(2) . 10_454
Sb3 Yb1 Yb4 66.58(2) 16_556 10_454
Sb2 Yb1 Yb4 112.41(2) 6_556 10_454
Sb4 Yb1 Yb4 144.72(2) 17_556 10_454
Sb3 Yb1 Yb4 56.49(2) 1_445 10_454
Sb1 Yb1 Yb4 136.17(2) 26_546 10_454
Ca4 Yb1 Yb4 0.00(3) 10_454 10_454
Sb2 Yb1 Ca3 54.839(17) . 2
Sb3 Yb1 Ca3 139.90(2) 16_556 2
Sb2 Yb1 Ca3 54.661(17) 6_556 2
Sb4 Yb1 Ca3 105.343(17) 17_556 2
Sb3 Yb1 Ca3 133.80(2) 1_445 2
Sb1 Yb1 Ca3 56.879(17) 26_546 2
Ca4 Yb1 Ca3 108.601(19) 10_454 2
Yb4 Yb1 Ca3 108.601(19) 10_454 2
Sb2 Yb1 Yb3 54.839(17) . 2
Sb3 Yb1 Yb3 139.90(2) 16_556 2
Sb2 Yb1 Yb3 54.661(17) 6_556 2
Sb4 Yb1 Yb3 105.343(17) 17_556 2
Sb3 Yb1 Yb3 133.80(2) 1_445 2
Sb1 Yb1 Yb3 56.879(17) 26_546 2
Ca4 Yb1 Yb3 108.601(19) 10_454 2
Yb4 Yb1 Yb3 108.601(19) 10_454 2
Ca3 Yb1 Yb3 0.000(15) 2 2
Sb2 Yb1 Ca1 141.89(2) . 16_446
Sb3 Yb1 Ca1 53.99(2) 16_556 16_446
Sb2 Yb1 Ca1 123.78(3) 6_556 16_446
Sb4 Yb1 Ca1 53.724(11) 17_556 16_446
Sb3 Yb1 Ca1 53.436(19) 1_445 16_446
Sb1 Yb1 Ca1 104.08(2) 26_546 16_446
Ca4 Yb1 Ca1 91.628(15) 10_454 16_446
Yb4 Yb1 Ca1 91.628(15) 10_454 16_446
Ca3 Yb1 Ca1 158.811(12) 2 16_446
Yb3 Yb1 Ca1 158.811(12) 2 16_446
Sb2 Yb1 Yb1 141.89(2) . 16_446
Sb3 Yb1 Yb1 53.99(2) 16_556 16_446
Sb2 Yb1 Yb1 123.78(3) 6_556 16_446
Sb4 Yb1 Yb1 53.724(11) 17_556 16_446
Sb3 Yb1 Yb1 53.436(19) 1_445 16_446
Sb1 Yb1 Yb1 104.08(2) 26_546 16_446
Ca4 Yb1 Yb1 91.628(15) 10_454 16_446
Yb4 Yb1 Yb1 91.628(15) 10_454 16_446
Ca3 Yb1 Yb1 158.811(12) 2 16_446
Yb3 Yb1 Yb1 158.811(12) 2 16_446
Ca1 Yb1 Yb1 0.00(2) 16_446 16_446
Sb2 Yb2 Sb3 165.46(3) 19_566 17_666
Sb2 Yb2 Sb1 91.82(2) 19_566 10_454
Sb3 Yb2 Sb1 100.37(2) 17_666 10_454
Sb2 Yb2 Sb3 89.85(3) 19_566 1_444
Sb3 Yb2 Sb3 98.78(3) 17_666 1_444
Sb1 Yb2 Sb3 86.08(3) 10_454 1_444
Sb2 Yb2 Sb4 91.23(2) 19_566 .
Sb3 Yb2 Sb4 88.94(2) 17_666 .
Sb1 Yb2 Sb4 56.66(2) 10_454 .
Sb3 Yb2 Sb4 142.74(3) 1_444 .
Sb2 Yb2 Mn1 48.346(16) 19_566 1_554
Sb3 Yb2 Mn1 117.73(2) 17_666 1_554
Sb1 Yb2 Mn1 138.10(2) 10_454 1_554
Sb3 Yb2 Mn1 103.53(2) 1_444 1_554
Sb4 Yb2 Mn1 104.812(18) . 1_554
Sb2 Yb2 Sb2 85.55(3) 19_566 28_556
Sb3 Yb2 Sb2 80.09(2) 17_666 28_556
Sb1 Yb2 Sb2 138.29(3) 10_454 28_556
Sb3 Yb2 Sb2 135.43(3) 1_444 28_556
Sb4 Yb2 Sb2 81.750(18) . 28_556
Mn1 Yb2 Sb2 44.444(14) 1_554 28_556
Sb2 Yb2 Ca4 113.80(3) 19_566 19_566
Sb3 Yb2 Ca4 54.33(2) 17_666 19_566
Sb1 Yb2 Ca4 154.38(2) 10_454 19_566
Sb3 Yb2 Ca4 93.43(2) 1_444 19_566
Sb4 Yb2 Ca4 119.81(2) . 19_566
Mn1 Yb2 Ca4 66.857(16) 1_554 19_566
Sb2 Yb2 Ca4 49.664(17) 28_556 19_566
Sb2 Yb2 Yb4 113.80(3) 19_566 19_566
Sb3 Yb2 Yb4 54.33(2) 17_666 19_566
Sb1 Yb2 Yb4 154.38(2) 10_454 19_566
Sb3 Yb2 Yb4 93.43(2) 1_444 19_566
Sb4 Yb2 Yb4 119.81(2) . 19_566
Mn1 Yb2 Yb4 66.857(16) 1_554 19_566
Sb2 Yb2 Yb4 49.664(17) 28_556 19_566
Ca4 Yb2 Yb4 0.00(2) 19_566 19_566
Sb2 Yb2 Ca3 54.61(2) 19_566 20_556
Sb3 Yb2 Ca3 139.52(3) 17_666 20_556
Sb1 Yb2 Ca3 56.046(15) 10_454 20_556
Sb3 Yb2 Ca3 52.03(2) 1_444 20_556
Sb4 Yb2 Ca3 100.151(18) . 20_556
Mn1 Yb2 Ca3 98.058(18) 1_554 20_556
Sb2 Yb2 Ca3 140.05(2) 28_556 20_556
Ca4 Yb2 Ca3 139.43(2) 19_566 20_556
Yb4 Yb2 Ca3 139.43(2) 19_566 20_556
Sb2 Yb2 Yb3 54.61(2) 19_566 20_556
Sb3 Yb2 Yb3 139.52(3) 17_666 20_556
Sb1 Yb2 Yb3 56.046(15) 10_454 20_556
Sb3 Yb2 Yb3 52.03(2) 1_444 20_556
Sb4 Yb2 Yb3 100.151(18) . 20_556
Mn1 Yb2 Yb3 98.058(18) 1_554 20_556
Sb2 Yb2 Yb3 140.05(2) 28_556 20_556
Ca4 Yb2 Yb3 139.43(2) 19_566 20_556
Yb4 Yb2 Yb3 139.43(2) 19_566 20_556
Ca3 Yb2 Yb3 0.00(3) 20_556 20_556
Sb2 Yb2 Yb1 118.96(2) 19_566 32_554
Sb3 Yb2 Yb1 51.601(19) 17_666 32_554
Sb1 Yb2 Yb1 98.85(2) 10_454 32_554
Sb3 Yb2 Yb1 150.37(3) 1_444 32_554
Sb4 Yb2 Yb1 50.620(13) . 32_554
Mn1 Yb2 Yb1 92.233(17) 1_554 32_554
Sb2 Yb2 Yb1 48.864(17) 28_556 32_554
Ca4 Yb2 Yb1 69.691(18) 19_566 32_554
Yb4 Yb2 Yb1 69.691(18) 19_566 32_554
Ca3 Yb2 Yb1 150.73(2) 20_556 32_554
Yb3 Yb2 Yb1 150.73(2) 20_556 32_554
Sb3 Yb3 Sb3 91.79(4) 32_444 27_466
Sb3 Yb3 Sb2 90.745(19) 32_444 5_556
Sb3 Yb3 Sb2 173.97(2) 27_466 5_556
Sb3 Yb3 Sb2 173.97(2) 32_444 2_554
Sb3 Yb3 Sb2 90.745(19) 27_466 2_554
Sb2 Yb3 Sb2 87.27(3) 5_556 2_554
Sb3 Yb3 Sb1 96.76(2) 32_444 20_656
Sb3 Yb3 Sb1 87.173(17) 27_466 20_656
Sb2 Yb3 Sb1 87.101(18) 5_556 20_656
Sb2 Yb3 Sb1 88.83(2) 2_554 20_656
Sb3 Yb3 Sb1 87.173(17) 32_444 25
Sb3 Yb3 Sb1 96.76(2) 27_466 25
Sb2 Yb3 Sb1 88.83(2) 5_556 25
Sb2 Yb3 Sb1 87.101(18) 2_554 25
Sb1 Yb3 Sb1 174.37(4) 20_656 25
Sb3 Yb3 Ca4 55.919(18) 32_444 23_665
Sb3 Yb3 Ca4 118.71(2) 27_466 23_665
Sb2 Yb3 Ca4 58.728(18) 5_556 23_665
Sb2 Yb3 Ca4 127.03(3) 2_554 23_665
Sb1 Yb3 Ca4 53.552(16) 20_656 23_665
Sb1 Yb3 Ca4 126.851(15) 25 23_665
Sb3 Yb3 Yb4 55.919(18) 32_444 23_665
Sb3 Yb3 Yb4 118.71(2) 27_466 23_665
Sb2 Yb3 Yb4 58.728(18) 5_556 23_665
Sb2 Yb3 Yb4 127.03(3) 2_554 23_665
Sb1 Yb3 Yb4 53.552(16) 20_656 23_665
Sb1 Yb3 Yb4 126.851(15) 25 23_665
Ca4 Yb3 Yb4 0.00(2) 23_665 23_665
Sb3 Yb3 Ca4 118.71(2) 32_444 20_657
Sb3 Yb3 Ca4 55.919(18) 27_466 20_657
Sb2 Yb3 Ca4 127.03(3) 5_556 20_657
Sb2 Yb3 Ca4 58.728(18) 2_554 20_657
Sb1 Yb3 Ca4 126.851(15) 20_656 20_657
Sb1 Yb3 Ca4 53.552(16) 25 20_657
Ca4 Yb3 Ca4 173.41(3) 23_665 20_657
Yb4 Yb3 Ca4 173.41(3) 23_665 20_657
Sb3 Yb3 Yb4 118.71(2) 32_444 20_657
Sb3 Yb3 Yb4 55.919(18) 27_466 20_657
Sb2 Yb3 Yb4 127.03(3) 5_556 20_657
Sb2 Yb3 Yb4 58.728(18) 2_554 20_657
Sb1 Yb3 Yb4 126.851(15) 20_656 20_657
Sb1 Yb3 Yb4 53.552(16) 25 20_657
Ca4 Yb3 Yb4 173.41(3) 23_665 20_657
Yb4 Yb3 Yb4 173.41(3) 23_665 20_657
Ca4 Yb3 Yb4 0.00(3) 20_657 20_657
Sb3 Yb3 Yb1 121.628(17) 32_444 2_554
Sb3 Yb3 Yb1 128.869(18) 27_466 2_554
Sb2 Yb3 Yb1 53.49(2) 5_556 2_554
Sb2 Yb3 Yb1 52.920(19) 2_554 2_554
Sb1 Yb3 Yb1 121.34(3) 20_656 2_554
Sb1 Yb3 Yb1 53.038(17) 25 2_554
Ca4 Yb3 Yb1 112.20(2) 23_665 2_554
Yb4 Yb3 Yb1 112.20(2) 23_665 2_554
Ca4 Yb3 Yb1 73.578(16) 20_657 2_554
Yb4 Yb3 Yb1 73.578(16) 20_657 2_554
Sb3 Yb3 Ca1 121.628(17) 32_444 2_554
Sb3 Yb3 Ca1 128.869(18) 27_466 2_554
Sb2 Yb3 Ca1 53.49(2) 5_556 2_554
Sb2 Yb3 Ca1 52.920(19) 2_554 2_554
Sb1 Yb3 Ca1 121.34(3) 20_656 2_554
Sb1 Yb3 Ca1 53.038(17) 25 2_554
Ca4 Yb3 Ca1 112.20(2) 23_665 2_554
Yb4 Yb3 Ca1 112.20(2) 23_665 2_554
Ca4 Yb3 Ca1 73.578(16) 20_657 2_554
Yb4 Yb3 Ca1 73.578(16) 20_657 2_554
Yb1 Yb3 Ca1 0.000(19) 2_554 2_554
Sb2 Yb4 Sb1 168.07(3) 10_454 11_545
Sb2 Yb4 Sb3 88.86(3) 10_454 4_464
Sb1 Yb4 Sb3 88.93(2) 11_545 4_464
Sb2 Yb4 Sb3 89.10(3) 10_454 10_564
Sb1 Yb4 Sb3 98.59(2) 11_545 10_564
Sb3 Yb4 Sb3 150.21(3) 4_464 10_564
Sb2 Yb4 Sb2 84.31(3) 10_454 28_557
Sb1 Yb4 Sb2 87.09(2) 11_545 28_557
Sb3 Yb4 Sb2 123.14(3) 4_464 28_557
Sb3 Yb4 Sb2 86.19(3) 10_564 28_557
Sb2 Yb4 Yb1 55.38(2) 10_454 10_454
Sb1 Yb4 Yb1 136.55(3) 11_545 10_454
Sb3 Yb4 Yb1 99.72(2) 4_464 10_454
Sb3 Yb4 Yb1 55.71(2) 10_564 10_454
Sb2 Yb4 Yb1 120.75(2) 28_557 10_454
Sb2 Yb4 Ca1 55.38(2) 10_454 10_454
Sb1 Yb4 Ca1 136.55(3) 11_545 10_454
Sb3 Yb4 Ca1 99.72(2) 4_464 10_454
Sb3 Yb4 Ca1 55.71(2) 10_564 10_454
Sb2 Yb4 Ca1 120.75(2) 28_557 10_454
Yb1 Yb4 Ca1 0.00(2) 10_454 10_454
Sb2 Yb4 Yb3 121.68(2) 10_454 27_566
Sb1 Yb4 Yb3 58.121(12) 11_545 27_566
Sb3 Yb4 Yb3 146.21(3) 4_464 27_566
Sb3 Yb4 Yb3 53.64(2) 10_564 27_566
Sb2 Yb4 Yb3 54.20(2) 28_557 27_566
Yb1 Yb4 Yb3 109.33(2) 10_454 27_566
Ca1 Yb4 Yb3 109.33(2) 10_454 27_566
Sb2 Yb4 Ca3 121.68(2) 10_454 27_566
Sb1 Yb4 Ca3 58.121(12) 11_545 27_566
Sb3 Yb4 Ca3 146.21(3) 4_464 27_566
Sb3 Yb4 Ca3 53.64(2) 10_564 27_566
Sb2 Yb4 Ca3 54.20(2) 28_557 27_566
Yb1 Yb4 Ca3 109.33(2) 10_454 27_566
Ca1 Yb4 Ca3 109.33(2) 10_454 27_566
Yb3 Yb4 Ca3 0.00(3) 27_566 27_566
Sb2 Yb4 Sb3 102.17(2) 10_454 7_446
Sb1 Yb4 Sb3 89.03(2) 11_545 7_446
Sb3 Yb4 Sb3 80.58(2) 4_464 7_446
Sb3 Yb4 Sb3 70.83(3) 10_564 7_446
Sb2 Yb4 Sb3 155.84(3) 28_557 7_446
Yb1 Yb4 Sb3 51.450(17) 10_454 7_446
Ca1 Yb4 Sb3 51.450(17) 10_454 7_446
Yb3 Yb4 Sb3 104.10(2) 27_566 7_446
Ca3 Yb4 Sb3 104.10(2) 27_566 7_446
Sb2 Yb4 Yb2 64.51(2) 10_454 28_556
Sb1 Yb4 Yb2 105.08(2) 11_545 28_556
Sb3 Yb4 Yb2 53.01(2) 4_464 28_556
Sb3 Yb4 Yb2 147.74(3) 10_564 28_556
Sb2 Yb4 Yb2 73.62(2) 28_557 28_556
Yb1 Yb4 Yb2 114.12(2) 10_454 28_556
Ca1 Yb4 Yb2 114.12(2) 10_454 28_556
Yb3 Yb4 Yb2 124.05(2) 27_566 28_556
Ca3 Yb4 Yb2 124.05(2) 27_566 28_556
Sb3 Yb4 Yb2 130.27(2) 7_446 28_556
Sb2 Yb4 Ca2 64.51(2) 10_454 28_556
Sb1 Yb4 Ca2 105.08(2) 11_545 28_556
Sb3 Yb4 Ca2 53.01(2) 4_464 28_556
Sb3 Yb4 Ca2 147.74(3) 10_564 28_556
Sb2 Yb4 Ca2 73.62(2) 28_557 28_556
Yb1 Yb4 Ca2 114.12(2) 10_454 28_556
Ca1 Yb4 Ca2 114.12(2) 10_454 28_556
Yb3 Yb4 Ca2 124.05(2) 27_566 28_556
Ca3 Yb4 Ca2 124.05(2) 27_566 28_556
Sb3 Yb4 Ca2 130.27(2) 7_446 28_556
Yb2 Yb4 Ca2 0.00(2) 28_556 28_556
Ca4 Sb1 Yb4 0.00(2) 12_453 12_453
Ca4 Sb1 Ca4 79.74(3) 12_453 5_556
Yb4 Sb1 Ca4 79.74(3) 12_453 5_556
Ca4 Sb1 Yb4 79.74(3) 12_453 5_556
Yb4 Sb1 Yb4 79.74(3) 12_453 5_556
Ca4 Sb1 Yb4 0.00(2) 5_556 5_556
Ca4 Sb1 Sb4 140.132(17) 12_453 .
Yb4 Sb1 Sb4 140.132(17) 12_453 .
Ca4 Sb1 Sb4 140.132(17) 5_556 .
Yb4 Sb1 Sb4 140.132(17) 5_556 .
Ca4 Sb1 Yb1 142.60(2) 12_453 32_554
Yb4 Sb1 Yb1 142.60(2) 12_453 32_554
Ca4 Sb1 Yb1 88.596(17) 5_556 32_554
Yb4 Sb1 Yb1 88.596(17) 5_556 32_554
Sb4 Sb1 Yb1 59.897(19) . 32_554
Ca4 Sb1 Ca1 142.60(2) 12_453 32_554
Yb4 Sb1 Ca1 142.60(2) 12_453 32_554
Ca4 Sb1 Ca1 88.596(17) 5_556 32_554
Yb4 Sb1 Ca1 88.596(17) 5_556 32_554
Sb4 Sb1 Ca1 59.897(19) . 32_554
Yb1 Sb1 Ca1 0.00(2) 32_554 32_554
Ca4 Sb1 Ca1 88.596(17) 12_453 26_556
Yb4 Sb1 Ca1 88.596(17) 12_453 26_556
Ca4 Sb1 Ca1 142.60(2) 5_556 26_556
Yb4 Sb1 Ca1 142.60(2) 5_556 26_556
Sb4 Sb1 Ca1 59.897(19) . 26_556
Yb1 Sb1 Ca1 119.79(4) 32_554 26_556
Ca1 Sb1 Ca1 119.79(4) 32_554 26_556
Ca4 Sb1 Yb1 88.596(17) 12_453 26_556
Yb4 Sb1 Yb1 88.596(17) 12_453 26_556
Ca4 Sb1 Yb1 142.60(2) 5_556 26_556
Yb4 Sb1 Yb1 142.60(2) 5_556 26_556
Sb4 Sb1 Yb1 59.897(19) . 26_556
Yb1 Sb1 Yb1 119.79(4) 32_554 26_556
Ca1 Sb1 Yb1 119.79(4) 32_554 26_556
Ca1 Sb1 Yb1 0.00(2) 26_556 26_556
Ca4 Sb1 Yb2 86.056(18) 12_453 10_454
Yb4 Sb1 Yb2 86.056(18) 12_453 10_454
Ca4 Sb1 Yb2 138.02(2) 5_556 10_454
Yb4 Sb1 Yb2 138.02(2) 5_556 10_454
Sb4 Sb1 Yb2 63.93(2) . 10_454
Yb1 Sb1 Yb2 79.21(2) 32_554 10_454
Ca1 Sb1 Yb2 79.21(2) 32_554 10_454
Ca1 Sb1 Yb2 75.31(2) 26_556 10_454
Yb1 Sb1 Yb2 75.31(2) 26_556 10_454
Ca4 Sb1 Ca2 86.056(18) 12_453 10_454
Yb4 Sb1 Ca2 86.056(18) 12_453 10_454
Ca4 Sb1 Ca2 138.02(2) 5_556 10_454
Yb4 Sb1 Ca2 138.02(2) 5_556 10_454
Sb4 Sb1 Ca2 63.93(2) . 10_454
Yb1 Sb1 Ca2 79.21(2) 32_554 10_454
Ca1 Sb1 Ca2 79.21(2) 32_554 10_454
Ca1 Sb1 Ca2 75.31(2) 26_556 10_454
Yb1 Sb1 Ca2 75.31(2) 26_556 10_454
Yb2 Sb1 Ca2 0.00(3) 10_454 10_454
Ca4 Sb1 Yb2 138.02(2) 12_453 8
Yb4 Sb1 Yb2 138.02(2) 12_453 8
Ca4 Sb1 Yb2 86.056(18) 5_556 8
Yb4 Sb1 Yb2 86.056(18) 5_556 8
Sb4 Sb1 Yb2 63.93(2) . 8
Yb1 Sb1 Yb2 75.31(2) 32_554 8
Ca1 Sb1 Yb2 75.31(2) 32_554 8
Ca1 Sb1 Yb2 79.21(2) 26_556 8
Yb1 Sb1 Yb2 79.21(2) 26_556 8
Yb2 Sb1 Yb2 127.86(4) 10_454 8
Ca2 Sb1 Yb2 127.86(4) 10_454 8
Mn1 Sb2 Ca2 73.47(2) . 28_556
Mn1 Sb2 Yb2 73.47(2) . 28_556
Ca2 Sb2 Yb2 0.00(3) 28_556 28_556
Mn1 Sb2 Yb1 137.62(3) . .
Ca2 Sb2 Yb1 145.06(3) 28_556 .
Yb2 Sb2 Yb1 145.06(3) 28_556 .
Mn1 Sb2 Ca4 85.77(2) . 10_454
Ca2 Sb2 Ca4 141.31(3) 28_556 10_454
Yb2 Sb2 Ca4 141.31(3) 28_556 10_454
Yb1 Sb2 Ca4 69.18(2) . 10_454
Mn1 Sb2 Yb4 85.77(2) . 10_454
Ca2 Sb2 Yb4 141.31(3) 28_556 10_454
Yb2 Sb2 Yb4 141.31(3) 28_556 10_454
Yb1 Sb2 Yb4 69.18(2) . 10_454
Ca4 Sb2 Yb4 0.00(2) 10_454 10_454
Mn1 Sb2 Ca1 130.66(3) . 6_556
Ca2 Sb2 Ca1 81.60(2) 28_556 6_556
Yb2 Sb2 Ca1 81.60(2) 28_556 6_556
Yb1 Sb2 Ca1 83.66(2) . 6_556
Ca4 Sb2 Ca1 88.29(3) 10_454 6_556
Yb4 Sb2 Ca1 88.29(3) 10_454 6_556
Mn1 Sb2 Yb1 130.66(3) . 6_556
Ca2 Sb2 Yb1 81.60(2) 28_556 6_556
Yb2 Sb2 Yb1 81.60(2) 28_556 6_556
Yb1 Sb2 Yb1 83.66(2) . 6_556
Ca4 Sb2 Yb1 88.29(3) 10_454 6_556
Yb4 Sb2 Yb1 88.29(3) 10_454 6_556
Ca1 Sb2 Yb1 0.00(3) 6_556 6_556
Mn1 Sb2 Ca3 135.07(3) . 2
Ca2 Sb2 Ca3 73.09(2) 28_556 2
Yb2 Sb2 Ca3 73.09(2) 28_556 2
Yb1 Sb2 Ca3 72.24(2) . 2
Ca4 Sb2 Ca3 138.17(3) 10_454 2
Yb4 Sb2 Ca3 138.17(3) 10_454 2
Ca1 Sb2 Ca3 71.85(2) 6_556 2
Yb1 Sb2 Ca3 71.85(2) 6_556 2
Mn1 Sb2 Yb3 135.07(3) . 2
Ca2 Sb2 Yb3 73.09(2) 28_556 2
Yb2 Sb2 Yb3 73.09(2) 28_556 2
Yb1 Sb2 Yb3 72.24(2) . 2
Ca4 Sb2 Yb3 138.17(3) 10_454 2
Yb4 Sb2 Yb3 138.17(3) 10_454 2
Ca1 Sb2 Yb3 71.85(2) 6_556 2
Yb1 Sb2 Yb3 71.85(2) 6_556 2
Ca3 Sb2 Yb3 0.0 2 2
Mn1 Sb2 Ca4 81.05(2) . 19_567
Ca2 Sb2 Ca4 85.21(2) 28_556 19_567
Yb2 Sb2 Ca4 85.21(2) 28_556 19_567
Yb1 Sb2 Ca4 85.42(2) . 19_567
Ca4 Sb2 Ca4 124.01(2) 10_454 19_567
Yb4 Sb2 Ca4 124.01(2) 10_454 19_567
Ca1 Sb2 Ca4 138.90(3) 6_556 19_567
Yb1 Sb2 Ca4 138.90(3) 6_556 19_567
Ca3 Sb2 Ca4 67.08(2) 2 19_567
Yb3 Sb2 Ca4 67.08(2) 2 19_567
Ca3 Sb3 Yb3 0.0 20_667 20_667
Ca3 Sb3 Ca2 139.49(3) 20_667 17_666
Yb3 Sb3 Ca2 139.49(3) 20_667 17_666
Ca3 Sb3 Yb2 139.49(3) 20_667 17_666
Yb3 Sb3 Yb2 139.49(3) 20_667 17_666
Ca2 Sb3 Yb2 0.00(3) 17_666 17_666
Ca3 Sb3 Yb1 125.16(3) 20_667 16_556
Yb3 Sb3 Yb1 125.16(3) 20_667 16_556
Ca2 Sb3 Yb1 77.09(2) 17_666 16_556
Yb2 Sb3 Yb1 77.09(2) 17_666 16_556
Ca3 Sb3 Ca1 125.16(3) 20_667 16_556
Yb3 Sb3 Ca1 125.16(3) 20_667 16_556
Ca2 Sb3 Ca1 77.09(2) 17_666 16_556
Yb2 Sb3 Ca1 77.09(2) 17_666 16_556
Yb1 Sb3 Ca1 0.00(2) 16_556 16_556
Ca3 Sb3 Yb1 138.24(3) 20_667 1_665
Yb3 Sb3 Yb1 138.24(3) 20_667 1_665
Ca2 Sb3 Yb1 77.02(2) 17_666 1_665
Yb2 Sb3 Yb1 77.02(2) 17_666 1_665
Yb1 Sb3 Yb1 72.58(3) 16_556 1_665
Ca1 Sb3 Yb1 72.58(3) 16_556 1_665
Ca3 Sb3 Ca1 138.24(3) 20_667 1_665
Yb3 Sb3 Ca1 138.24(3) 20_667 1_665
Ca2 Sb3 Ca1 77.02(2) 17_666 1_665
Yb2 Sb3 Ca1 77.02(2) 17_666 1_665
Yb1 Sb3 Ca1 72.58(3) 16_556 1_665
Ca1 Sb3 Ca1 72.58(3) 16_556 1_665
Yb1 Sb3 Ca1 0.00(2) 1_665 1_665
Ca3 Sb3 Ca4 75.02(2) 20_667 3_655
Yb3 Sb3 Ca4 75.02(2) 20_667 3_655
Ca2 Sb3 Ca4 72.66(2) 17_666 3_655
Yb2 Sb3 Ca4 72.66(2) 17_666 3_655
Yb1 Sb3 Ca4 87.45(3) 16_556 3_655
Ca1 Sb3 Ca4 87.45(3) 16_556 3_655
Yb1 Sb3 Ca4 146.74(3) 1_665 3_655
Ca1 Sb3 Ca4 146.74(3) 1_665 3_655
Ca3 Sb3 Yb4 75.02(2) 20_667 3_655
Yb3 Sb3 Yb4 75.02(2) 20_667 3_655
Ca2 Sb3 Yb4 72.66(2) 17_666 3_655
Yb2 Sb3 Yb4 72.66(2) 17_666 3_655
Yb1 Sb3 Yb4 87.45(3) 16_556 3_655
Ca1 Sb3 Yb4 87.45(3) 16_556 3_655
Yb1 Sb3 Yb4 146.74(3) 1_665 3_655
Ca1 Sb3 Yb4 146.74(3) 1_665 3_655
Ca4 Sb3 Yb4 0.00(3) 3_655 3_655
Ca3 Sb3 Ca4 70.45(2) 20_667 10_564
Yb3 Sb3 Ca4 70.45(2) 20_667 10_564
Ca2 Sb3 Ca4 138.44(3) 17_666 10_564
Yb2 Sb3 Ca4 138.44(3) 17_666 10_564
Yb1 Sb3 Ca4 110.99(3) 16_556 10_564
Ca1 Sb3 Ca4 110.99(3) 16_556 10_564
Yb1 Sb3 Ca4 67.80(2) 1_665 10_564
Ca1 Sb3 Ca4 67.80(2) 1_665 10_564
Ca4 Sb3 Ca4 145.43(3) 3_655 10_564
Yb4 Sb3 Ca4 145.43(3) 3_655 10_564
Ca3 Sb3 Yb4 70.45(2) 20_667 10_564
Yb3 Sb3 Yb4 70.45(2) 20_667 10_564
Ca2 Sb3 Yb4 138.44(3) 17_666 10_564
Yb2 Sb3 Yb4 138.44(3) 17_666 10_564
Yb1 Sb3 Yb4 110.99(3) 16_556 10_564
Ca1 Sb3 Yb4 110.99(3) 16_556 10_564
Yb1 Sb3 Yb4 67.80(2) 1_665 10_564
Ca1 Sb3 Yb4 67.80(2) 1_665 10_564
Ca4 Sb3 Yb4 145.43(3) 3_655 10_564
Yb4 Sb3 Yb4 145.43(3) 3_655 10_564
Ca4 Sb3 Yb4 0.00(3) 10_564 10_564
Sb1 Sb4 Sb1 180.000(18) 10_454 .
Sb1 Sb4 Ca1 60.318(11) 10_454 23_565
Sb1 Sb4 Ca1 119.682(11) . 23_565
Sb1 Sb4 Yb1 60.318(11) 10_454 23_565
Sb1 Sb4 Yb1 119.682(11) . 23_565
Ca1 Sb4 Yb1 0.00(2) 23_565 23_565
Sb1 Sb4 Ca1 119.682(11) 10_454 32_554
Sb1 Sb4 Ca1 60.318(11) . 32_554
Ca1 Sb4 Ca1 142.21(2) 23_565 32_554
Yb1 Sb4 Ca1 142.21(2) 23_565 32_554
Sb1 Sb4 Yb1 119.682(11) 10_454 32_554
Sb1 Sb4 Yb1 60.318(11) . 32_554
Ca1 Sb4 Yb1 142.21(2) 23_565 32_554
Yb1 Sb4 Yb1 142.21(2) 23_565 32_554
Ca1 Sb4 Yb1 0.00(3) 32_554 32_554
Sb1 Sb4 Yb1 119.682(11) 10_454 26_556
Sb1 Sb4 Yb1 60.318(11) . 26_556
Ca1 Sb4 Yb1 72.55(2) 23_565 26_556
Yb1 Sb4 Yb1 72.55(2) 23_565 26_556
Ca1 Sb4 Yb1 120.64(2) 32_554 26_556
Yb1 Sb4 Yb1 120.64(2) 32_554 26_556
Sb1 Sb4 Ca1 119.682(11) 10_454 26_556
Sb1 Sb4 Ca1 60.318(11) . 26_556
Ca1 Sb4 Ca1 72.55(2) 23_565 26_556
Yb1 Sb4 Ca1 72.55(2) 23_565 26_556
Ca1 Sb4 Ca1 120.64(2) 32_554 26_556
Yb1 Sb4 Ca1 120.64(2) 32_554 26_556
Yb1 Sb4 Ca1 0.00(3) 26_556 26_556
Sb1 Sb4 Yb1 60.318(11) 10_454 17_556
Sb1 Sb4 Yb1 119.682(11) . 17_556
Ca1 Sb4 Yb1 120.64(2) 23_565 17_556
Yb1 Sb4 Yb1 120.64(2) 23_565 17_556
Ca1 Sb4 Yb1 72.55(2) 32_554 17_556
Yb1 Sb4 Yb1 72.55(2) 32_554 17_556
Yb1 Sb4 Yb1 142.21(2) 26_556 17_556
Ca1 Sb4 Yb1 142.21(2) 26_556 17_556
Sb1 Sb4 Ca1 60.318(11) 10_454 17_556
Sb1 Sb4 Ca1 119.682(11) . 17_556
Ca1 Sb4 Ca1 120.64(2) 23_565 17_556
Yb1 Sb4 Ca1 120.64(2) 23_565 17_556
Ca1 Sb4 Ca1 72.55(2) 32_554 17_556
Yb1 Sb4 Ca1 72.55(2) 32_554 17_556
Yb1 Sb4 Ca1 142.21(2) 26_556 17_556
Ca1 Sb4 Ca1 142.21(2) 26_556 17_556
Yb1 Sb4 Ca1 0.00(2) 17_556 17_556
Sb1 Sb4 Yb2 59.413(11) 10_454 .
Sb1 Sb4 Yb2 120.587(11) . .
Ca1 Sb4 Yb2 77.286(16) 23_565 .
Yb1 Sb4 Yb2 77.286(16) 23_565 .
Ca1 Sb4 Yb2 73.264(16) 32_554 .
Yb1 Sb4 Yb2 73.264(16) 32_554 .
Yb1 Sb4 Yb2 142.364(16) 26_556 .
Ca1 Sb4 Yb2 142.364(16) 26_556 .
Yb1 Sb4 Yb2 73.509(16) 17_556 .
Ca1 Sb4 Yb2 73.509(16) 17_556 .
Sb2 Mn1 Sb2 116.45(3) 10_454 .
Sb2 Mn1 Sb2 106.098(15) 10_454 28_557
Sb2 Mn1 Sb2 106.098(15) . 28_557
Sb2 Mn1 Sb2 106.098(15) 10_454 19_567
Sb2 Mn1 Sb2 106.098(15) . 19_567
Sb2 Mn1 Sb2 116.45(3) 28_557 19_567
Sb2 Mn1 Yb2 58.186(19) 10_454 19_566
Sb2 Mn1 Yb2 71.607(19) . 19_566
Sb2 Mn1 Yb2 156.946(19) 28_557 19_566
Sb2 Mn1 Yb2 85.56(2) 19_567 19_566
Sb2 Mn1 Ca2 58.186(19) 10_454 19_566
Sb2 Mn1 Ca2 71.607(19) . 19_566
Sb2 Mn1 Ca2 156.946(19) 28_557 19_566
Sb2 Mn1 Ca2 85.56(2) 19_567 19_566
Yb2 Mn1 Ca2 0.000(17) 19_566 19_566
Sb2 Mn1 Yb2 71.607(19) 10_454 28_556
Sb2 Mn1 Yb2 58.186(19) . 28_556
Sb2 Mn1 Yb2 85.56(2) 28_557 28_556
Sb2 Mn1 Yb2 156.946(19) 19_567 28_556
Yb2 Mn1 Yb2 73.71(2) 19_566 28_556
Ca2 Mn1 Yb2 73.71(2) 19_566 28_556
Sb2 Mn1 Ca2 71.607(19) 10_454 28_556
Sb2 Mn1 Ca2 58.186(19) . 28_556
Sb2 Mn1 Ca2 85.56(2) 28_557 28_556
Sb2 Mn1 Ca2 156.946(19) 19_567 28_556
Yb2 Mn1 Ca2 73.71(2) 19_566 28_556
Ca2 Mn1 Ca2 73.71(2) 19_566 28_556
Yb2 Mn1 Ca2 0.00(2) 28_556 28_556
Sb2 Mn1 Yb2 85.56(2) 10_454 10_455
Sb2 Mn1 Yb2 156.946(19) . 10_455
Sb2 Mn1 Yb2 58.186(19) 28_557 10_455
Sb2 Mn1 Yb2 71.61(2) 19_567 10_455
Yb2 Mn1 Yb2 129.812(14) 19_566 10_455
Ca2 Mn1 Yb2 129.812(14) 19_566 10_455
Yb2 Mn1 Yb2 129.812(14) 28_556 10_455
Ca2 Mn1 Yb2 129.812(14) 28_556 10_455
Sb2 Mn1 Ca2 85.56(2) 10_454 10_455
Sb2 Mn1 Ca2 156.946(19) . 10_455
Sb2 Mn1 Ca2 58.186(19) 28_557 10_455
Sb2 Mn1 Ca2 71.61(2) 19_567 10_455
Yb2 Mn1 Ca2 129.812(14) 19_566 10_455
Ca2 Mn1 Ca2 129.812(14) 19_566 10_455
Yb2 Mn1 Ca2 129.812(14) 28_556 10_455
Ca2 Mn1 Ca2 129.812(14) 28_556 10_455
Yb2 Mn1 Ca2 0.000(13) 10_455 10_455
Sb2 Mn1 Ca2 156.946(19) 10_454 1_556
Sb2 Mn1 Ca2 85.56(2) . 1_556
Sb2 Mn1 Ca2 71.61(2) 28_557 1_556
Sb2 Mn1 Ca2 58.186(19) 19_567 1_556
Yb2 Mn1 Ca2 129.812(14) 19_566 1_556
Ca2 Mn1 Ca2 129.812(14) 19_566 1_556
Yb2 Mn1 Ca2 129.812(14) 28_556 1_556
Ca2 Mn1 Ca2 129.812(14) 28_556 1_556
Yb2 Mn1 Ca2 73.71(2) 10_455 1_556
Ca2 Mn1 Ca2 73.71(2) 10_455 1_556
Sb2 Mn1 Yb2 156.946(19) 10_454 1_556
Sb2 Mn1 Yb2 85.56(2) . 1_556
Sb2 Mn1 Yb2 71.61(2) 28_557 1_556
Sb2 Mn1 Yb2 58.186(19) 19_567 1_556
Yb2 Mn1 Yb2 129.812(14) 19_566 1_556
Ca2 Mn1 Yb2 129.812(14) 19_566 1_556
Yb2 Mn1 Yb2 129.812(14) 28_556 1_556
Ca2 Mn1 Yb2 129.812(14) 28_556 1_556
Yb2 Mn1 Yb2 73.71(2) 10_455 1_556
Ca2 Mn1 Yb2 73.71(2) 10_455 1_556
Ca2 Mn1 Yb2 0.00(3) 1_556 1_556

loop_
_geom_bond_atom_site_label_1
_geom_bond_atom_site_label_2
_geom_bond_distance
_geom_bond_site_symmetry_2
Yb1 Sb2 3.1499(10) .
Yb1 Sb3 3.1699(10) 16_556
Yb1 Sb2 3.1803(10) 6_556
Yb1 Sb4 3.1821(6) 17_556
Yb1 Sb3 3.1924(10) 1_445
Yb1 Sb1 3.1956(8) 26_546
Yb2 Sb2 3.1328(10) 19_566
Yb2 Sb3 3.1573(10) 17_666
Yb2 Sb1 3.2754(8) 10_454
Yb2 Sb3 3.2762(10) 1_444
Yb2 Sb4 3.4177(7) .
Yb3 Sb3 3.1325(10) 32_444
Yb3 Sb3 3.1325(10) 27_466
Yb3 Sb2 3.2279(10) 5_556
Yb3 Sb2 3.2279(10) 2_554
Yb3 Sb1 3.3495(5) 20_656
Yb3 Sb1 3.3495(5) 25
Yb4 Sb2 3.1524(10) 10_454
Yb4 Sb1 3.1729(11) 11_545
Yb4 Sb3 3.2111(11) 4_464
Yb4 Sb3 3.2219(10) 10_564
Yb4 Sb2 3.4017(10) 28_557
Sb1 Ca4 3.1729(11) 12_453
Sb1 Yb4 3.1729(11) 12_453
Sb1 Ca4 3.1729(11) 5_556
Sb1 Yb4 3.1729(11) 5_556
Sb1 Sb4 3.1785(10) .
Sb1 Yb1 3.1956(8) 32_554
Sb1 Ca1 3.1956(8) 32_554
Sb1 Ca1 3.1956(8) 26_556
Sb1 Yb1 3.1956(8) 26_556
Sb1 Yb2 3.2754(8) 10_454
Sb1 Ca2 3.2754(8) 10_454
Sb1 Yb2 3.2754(8) 8
Sb2 Mn1 2.7546(7) .
Sb2 Ca2 3.1328(10) 28_556
Sb2 Yb2 3.1328(10) 28_556
Sb2 Ca4 3.1524(10) 10_454
Sb2 Yb4 3.1524(10) 10_454
Sb2 Ca1 3.1803(10) 6_556
Sb2 Yb1 3.1803(10) 6_556
Sb2 Ca3 3.2279(10) 2
Sb2 Yb3 3.2279(10) 2
Sb2 Ca4 3.4017(10) 19_567
Sb3 Ca3 3.1325(10) 20_667
Sb3 Yb3 3.1325(10) 20_667
Sb3 Ca2 3.1573(10) 17_666
Sb3 Yb2 3.1573(10) 17_666
Sb3 Yb1 3.1699(10) 16_556
Sb3 Ca1 3.1699(10) 16_556
Sb3 Yb1 3.1923(10) 1_665
Sb3 Ca1 3.1923(10) 1_665
Sb3 Ca4 3.2111(10) 3_655
Sb3 Yb4 3.2111(10) 3_655
Sb3 Ca4 3.2219(10) 10_564
Sb3 Yb4 3.2219(10) 10_564
Sb4 Sb1 3.1785(10) 10_454
Sb4 Ca1 3.1821(6) 23_565
Sb4 Yb1 3.1821(6) 23_565
Sb4 Ca1 3.1821(6) 32_554
Sb4 Yb1 3.1821(6) 32_554
Sb4 Yb1 3.1821(6) 26_556
Sb4 Ca1 3.1821(6) 26_556
Sb4 Yb1 3.1821(6) 17_556
Sb4 Ca1 3.1821(6) 17_556
Mn1 Sb2 2.7546(7) 10_454
Mn1 Sb2 2.7546(7) 28_557
Mn1 Sb2 2.7546(7) 19_567
